data_4060373
loop_
_publ_author_name
'Hon Man Lee'

_journal_name_full Organometallics
_journal_paper_doi 10.1021/om049081o
_journal_year 2005
_chemical_formula_sum 'C16 H29 F6 P Ru S3'
_chemical_formula_weight 563.61
_space_group_IT_number 14
_symmetry_cell_setting monoclinic
_symmetry_space_group_name_Hall '-P 2ybc'
_symmetry_space_group_name_H-M 'P 1 21/c 1'
_cell_angle_alpha 90.00
_cell_angle_beta 100.6460(10)
_cell_angle_gamma 90.00
_cell_formula_units_Z 4
_cell_length_a 12.4228(2)
_cell_length_b 9.0810(2)
_cell_length_c 19.9557(4)
_cell_measurement_temperature 223(2)
_cell_volume 2212.48(7)
_diffrn_ambient_temperature 223(2)
_exptl_crystal_density_diffrn 1.692
_exptl_crystal_density_meas 0
_cod_depositor_comments
;
The following automatic conversions were performed:
'_symmetry_cell_setting' value 'Monoclinic' changed to 'monoclinic'
according to '/home/saulius/struct/CIF-dictionaries/cif_core.dic'
dictionary named 'cif_core.dic' version 2.4.1 from 2010-06-29.

Automatic conversion script
Id: cif_fix_enum 1527 2010-12-29 10:47:43Z saulius 
;
_cod_original_sg_symbol_H-M 'P 21/c'
_cod_database_code 4060373

loop_
_symmetry_equiv_pos_as_xyz
'x, y, z'
'-x, y+1/2, -z+1/2'
'-x, -y, -z'
'x, -y-1/2, z-1/2'

loop_
_atom_site_label
_atom_site_type_symbol
_atom_site_fract_x
_atom_site_fract_y
_atom_site_fract_z
_atom_site_U_iso_or_equiv
_atom_site_adp_type
_atom_site_occupancy
_atom_site_symmetry_multiplicity
_atom_site_calc_flag
_atom_site_refinement_flags
_atom_site_disorder_assembly
_atom_site_disorder_group
Ru1 Ru 0.277340(14) 0.265610(17) 0.379593(8) 0.02707(6) Uani 1 1 d . . .
S1 S 0.38220(5) 0.30174(8) 0.29499(3) 0.04084(14) Uani 1 1 d . . .
S2 S 0.12633(5) 0.26227(6) 0.29102(3) 0.03660(13) Uani 1 1 d . . .
S3 S 0.24137(5) 0.51819(6) 0.38942(3) 0.03656(13) Uani 1 1 d . . .
C1 C 0.3521(2) 0.2251(2) 0.48630(11) 0.0347(5) Uani 1 1 d . . .
C2 C 0.24189(19) 0.1687(2) 0.47439(11) 0.0343(4) Uani 1 1 d . . .
C3 C 0.2358(2) 0.0571(2) 0.42337(12) 0.0375(5) Uani 1 1 d . . .
C4 C 0.3395(2) 0.0440(3) 0.40361(12) 0.0410(5) Uani 1 1 d . . .
C5 C 0.4122(2) 0.1477(3) 0.44364(12) 0.0391(5) Uani 1 1 d . . .
C6 C 0.3980(2) 0.3362(3) 0.53963(13) 0.0506(6) Uani 1 1 d . . .
H6A H 0.4282 0.2859 0.5818 0.076 Uiso 1 1 calc R . .
H6B H 0.3402 0.4024 0.5473 0.076 Uiso 1 1 calc R . .
H6C H 0.4553 0.3923 0.5242 0.076 Uiso 1 1 calc R . .
C7 C 0.1556(2) 0.1975(3) 0.51591(14) 0.0503(6) Uani 1 1 d . . .
H7A H 0.0842 0.1980 0.4864 0.075 Uiso 1 1 calc R . .
H7B H 0.1688 0.2923 0.5383 0.075 Uiso 1 1 calc R . .
H7C H 0.1578 0.1209 0.5500 0.075 Uiso 1 1 calc R . .
C8 C 0.1361(3) -0.0346(3) 0.39877(17) 0.0587(8) Uani 1 1 d . . .
H8A H 0.1414 -0.0783 0.3551 0.088 Uiso 1 1 calc R . .
H8B H 0.0713 0.0270 0.3937 0.088 Uiso 1 1 calc R . .
H8C H 0.1312 -0.1120 0.4316 0.088 Uiso 1 1 calc R . .
C9 C 0.3704(3) -0.0699(3) 0.35650(15) 0.0608(8) Uani 1 1 d . . .
H9A H 0.3828 -0.1633 0.3803 0.091 Uiso 1 1 calc R . .
H9B H 0.4368 -0.0396 0.3413 0.091 Uiso 1 1 calc R . .
H9C H 0.3117 -0.0806 0.3174 0.091 Uiso 1 1 calc R . .
C10 C 0.5319(2) 0.1649(4) 0.44273(16) 0.0575(8) Uani 1 1 d . . .
H10A H 0.5548 0.2642 0.4566 0.086 Uiso 1 1 calc R . .
H10B H 0.5450 0.1468 0.3970 0.086 Uiso 1 1 calc R . .
H10C H 0.5733 0.0948 0.4740 0.086 Uiso 1 1 calc R . .
C11 C 0.4569(3) 0.4735(4) 0.29947(16) 0.0595(8) Uani 1 1 d . . .
H11A H 0.4887 0.4847 0.2589 0.089 Uiso 1 1 calc R . .
H11B H 0.5148 0.4731 0.3394 0.089 Uiso 1 1 calc R . .
H11C H 0.4074 0.5547 0.3025 0.089 Uiso 1 1 calc R . .
C12 C 0.2872(2) 0.3288(3) 0.21419(12) 0.0481(6) Uani 1 1 d . . .
H12A H 0.2696 0.4337 0.2079 0.058 Uiso 1 1 calc R . .
H12B H 0.3217 0.2964 0.1763 0.058 Uiso 1 1 calc R . .
C13 C 0.1835(3) 0.2423(3) 0.21390(13) 0.0501(7) Uani 1 1 d . . .
H13A H 0.1987 0.1378 0.2076 0.060 Uiso 1 1 calc R . .
H13B H 0.1285 0.2738 0.1748 0.060 Uiso 1 1 calc R . .
C14 C 0.0726(2) 0.4497(3) 0.28253(13) 0.0436(6) Uani 1 1 d . . .
H14A H 0.0430 0.4689 0.2343 0.052 Uiso 1 1 calc R . .
H14B H 0.0121 0.4575 0.3076 0.052 Uiso 1 1 calc R . .
C15 C 0.1565(2) 0.5661(3) 0.30837(13) 0.0417(5) Uani 1 1 d . . .
H15A H 0.1188 0.6591 0.3134 0.050 Uiso 1 1 calc R . .
H15B H 0.2035 0.5814 0.2746 0.050 Uiso 1 1 calc R . .
C16 C 0.1424(3) 0.5415(3) 0.44444(14) 0.0512(7) Uani 1 1 d . . .
H16A H 0.1119 0.6401 0.4389 0.077 Uiso 1 1 calc R . .
H16B H 0.1779 0.5271 0.4915 0.077 Uiso 1 1 calc R . .
H16C H 0.0840 0.4699 0.4325 0.077 Uiso 1 1 calc R . .
P1 P 0.80207(5) 0.27968(8) 0.36343(3) 0.04015(14) Uani 1 1 d . . .
F1 F 0.82540(17) 0.3469(2) 0.29336(9) 0.0674(5) Uani 1 1 d . . .
F2 F 0.7304(2) 0.4174(3) 0.37443(12) 0.0919(7) Uani 1 1 d . . .
F3 F 0.69674(15) 0.2006(2) 0.32143(10) 0.0691(5) Uani 1 1 d . . .
F4 F 0.77968(19) 0.2127(3) 0.43236(10) 0.0765(6) Uani 1 1 d . . .
F5 F 0.87311(18) 0.1399(3) 0.35105(11) 0.0798(6) Uani 1 1 d . . .
F6 F 0.90774(17) 0.3589(3) 0.40364(11) 0.0912(8) Uani 1 1 d . . .

loop_
_atom_site_aniso_label
_atom_site_aniso_U_11
_atom_site_aniso_U_22
_atom_site_aniso_U_33
_atom_site_aniso_U_23
_atom_site_aniso_U_13
_atom_site_aniso_U_12
Ru1 0.03443(10) 0.02595(9) 0.02024(9) 0.00268(5) 0.00353(6) 0.00031(6)
S1 0.0452(3) 0.0504(3) 0.0289(3) 0.0071(2) 0.0121(2) 0.0067(3)
S2 0.0426(3) 0.0340(3) 0.0295(3) 0.0035(2) -0.0028(2) -0.0057(2)
S3 0.0513(3) 0.0266(2) 0.0315(3) 0.0006(2) 0.0069(2) -0.0042(2)
C1 0.0429(12) 0.0362(11) 0.0232(10) 0.0065(8) 0.0015(9) -0.0005(9)
C2 0.0423(12) 0.0343(11) 0.0262(10) 0.0085(8) 0.0066(9) 0.0006(9)
C3 0.0495(13) 0.0287(10) 0.0315(11) 0.0083(8) -0.0001(10) -0.0020(9)
C4 0.0603(15) 0.0325(11) 0.0295(11) 0.0075(9) 0.0062(10) 0.0095(10)
C5 0.0414(12) 0.0427(12) 0.0325(11) 0.0138(10) 0.0050(9) 0.0074(10)
C6 0.0594(16) 0.0562(16) 0.0310(13) -0.0022(11) -0.0052(11) -0.0072(13)
C7 0.0577(16) 0.0581(16) 0.0392(14) 0.0135(12) 0.0201(12) 0.0029(13)
C8 0.0700(19) 0.0393(14) 0.0602(18) 0.0102(12) -0.0052(15) -0.0171(13)
C9 0.089(2) 0.0445(15) 0.0483(16) 0.0002(12) 0.0113(16) 0.0258(15)
C10 0.0408(14) 0.079(2) 0.0535(17) 0.0278(15) 0.0099(12) 0.0136(13)
C11 0.0554(17) 0.076(2) 0.0496(17) 0.0112(15) 0.0173(14) -0.0171(15)
C12 0.0635(17) 0.0600(16) 0.0218(11) 0.0040(10) 0.0106(11) 0.0087(13)
C13 0.0685(19) 0.0528(15) 0.0254(12) -0.0067(10) -0.0009(12) 0.0016(12)
C14 0.0428(13) 0.0464(13) 0.0391(13) 0.0109(11) 0.0013(10) 0.0089(10)
C15 0.0557(14) 0.0327(11) 0.0366(12) 0.0103(9) 0.0084(11) 0.0080(10)
C16 0.0791(19) 0.0372(13) 0.0420(14) -0.0022(10) 0.0235(14) 0.0079(12)
P1 0.0380(3) 0.0484(4) 0.0348(3) -0.0118(3) 0.0085(3) -0.0041(3)
F1 0.0831(13) 0.0746(12) 0.0469(10) 0.0010(9) 0.0182(9) -0.0116(10)
F2 0.1025(16) 0.0768(14) 0.0983(18) -0.0336(12) 0.0236(14) 0.0315(13)
F3 0.0530(10) 0.0889(14) 0.0637(12) -0.0283(11) 0.0065(9) -0.0224(9)
F4 0.0777(14) 0.1094(16) 0.0460(11) 0.0016(11) 0.0204(10) -0.0182(12)
F5 0.0805(13) 0.0917(15) 0.0654(13) -0.0077(11) 0.0090(10) 0.0391(12)
F6 0.0674(12) 0.147(2) 0.0597(12) -0.0378(13) 0.0134(10) -0.0543(14)

loop_
_geom_bond_atom_site_label_1
_geom_bond_atom_site_label_2
_geom_bond_distance
_geom_bond_site_symmetry_2
_geom_bond_publ_flag
Ru1 C4 2.177(2) . ?
Ru1 C3 2.186(2) . ?
Ru1 C5 2.189(2) . ?
Ru1 C1 2.191(2) . ?
Ru1 C2 2.204(2) . ?
Ru1 S2 2.3280(6) . ?
Ru1 S1 2.3383(6) . ?
Ru1 S3 2.3519(6) . ?
S1 C11 1.809(3) . ?
S1 C12 1.830(3) . ?
S2 C13 1.819(3) . ?
S2 C14 1.825(3) . ?
S3 C16 1.806(3) . ?
S3 C15 1.813(2) . ?
C1 C5 1.418(3) . ?
C1 C2 1.440(3) . ?
C1 C6 1.501(3) . ?
C2 C3 1.428(3) . ?
C2 C7 1.494(3) . ?
C3 C4 1.419(4) . ?
C3 C8 1.498(4) . ?
C4 C5 1.440(4) . ?
C4 C9 1.495(4) . ?
C5 C10 1.499(4) . ?
C12 C13 1.508(4) . ?
C14 C15 1.507(4) . ?
P1 F2 1.574(2) . ?
P1 F4 1.575(2) . ?
P1 F6 1.5795(19) . ?
P1 F3 1.5892(18) . ?
P1 F5 1.591(2) . ?
P1 F1 1.6004(19) . ?
